data_4074051
loop_
_publ_author_name
'Wu, De-Hong'
'Xu, Bao-Hua'
'Li, Yi-Zhi'
'Yan, Hong'

_publ_section_title
;
 Diruthenium Half-Sandwich Complexes Containing One \m-E2(E = S, Se) Unit
 and Two Chelating 1,2-Dicarba-closo-dodecaborane-1,2-dithiolate
 Ligands:&#x00A0; Reactivity Studies with Methyl Acetylene Carboxylates
;
_journal_issue 25
_journal_name_full Organometallics
_journal_page_first 6300
_journal_paper_doi 10.1021/om7008556
_journal_volume 26
_journal_year 2007
_chemical_formula_moiety 'C18 H38 B20 O2 Ru2 S4 Se2'
_chemical_formula_sum 'C18 H38 B20 O2 Ru2 S4 Se2'
_chemical_formula_weight 991.02
_chemical_name_systematic
; 
 ? 
;
_space_group_IT_number 2
_symmetry_cell_setting triclinic
_symmetry_space_group_name_Hall '-P 1'
_symmetry_space_group_name_H-M 'P -1'
_atom_sites_solution_hydrogens geom
_atom_sites_solution_primary direct
_atom_sites_solution_secondary difmap
_audit_creation_method SHELXL-97
_cell_angle_alpha 86.559(2)
_cell_angle_beta 85.718(2)
_cell_angle_gamma 68.181(2)
_cell_formula_units_Z 2
_cell_length_a 11.8523(16)
_cell_length_b 12.0728(16)
_cell_length_c 13.9244(19)
_cell_measurement_reflns_used 1703
_cell_measurement_temperature 291(2)
_cell_measurement_theta_max 21.90
_cell_measurement_theta_min 2.30
_cell_volume 1843.4(4)
_computing_cell_refinement 'Bruker SMART'
_computing_data_collection 'Bruker SMART'
_computing_data_reduction 'Bruker SAINT'
_computing_molecular_graphics 'Bruker SHELXTL'
_computing_publication_material 'Bruker SHELXTL'
_computing_structure_refinement 'Bruker SHELXTL'
_computing_structure_solution 'Bruker SHELXTL'
_diffrn_ambient_temperature 291(2)
_diffrn_measured_fraction_theta_full 0.977
_diffrn_measured_fraction_theta_max 0.977
_diffrn_measurement_device_type 'CCD area detector'
_diffrn_measurement_method 'phi and omega scans'
_diffrn_radiation_monochromator graphite
_diffrn_radiation_source 'sealed tube'
_diffrn_radiation_type MoK\a
_diffrn_radiation_wavelength 0.71073
_diffrn_reflns_av_R_equivalents 0.0320
_diffrn_reflns_av_sigmaI/netI 0.0818
_diffrn_reflns_limit_h_max 14
_diffrn_reflns_limit_h_min -10
_diffrn_reflns_limit_k_max 14
_diffrn_reflns_limit_k_min -14
_diffrn_reflns_limit_l_max 17
_diffrn_reflns_limit_l_min -16
_diffrn_reflns_number 9971
_diffrn_reflns_theta_full 26.00
_diffrn_reflns_theta_max 26.00
_diffrn_reflns_theta_min 1.82
_exptl_absorpt_coefficient_mu 3.044
_exptl_absorpt_correction_T_max 0.54
_exptl_absorpt_correction_T_min 0.43
_exptl_absorpt_correction_type multi-scan
_exptl_absorpt_process_details '(SADABS; Bruker, 2000)'
_exptl_crystal_colour red
_exptl_crystal_density_diffrn 1.785
_exptl_crystal_density_method 'not measured'
_exptl_crystal_description block
_exptl_crystal_F_000 964
_exptl_crystal_size_max 0.28
_exptl_crystal_size_mid 0.24
_exptl_crystal_size_min 0.20
_refine_diff_density_max 1.572
_refine_diff_density_min -1.592
_refine_diff_density_rms 0.127
_refine_ls_extinction_method none
_refine_ls_goodness_of_fit_ref 1.071
_refine_ls_hydrogen_treatment constr
_refine_ls_matrix_type full
_refine_ls_number_parameters 425
_refine_ls_number_reflns 7087
_refine_ls_number_restraints 0
_refine_ls_restrained_S_all 1.071
_refine_ls_R_factor_all 0.0887
_refine_ls_R_factor_gt 0.0604
_refine_ls_shift/su_max 0.000
_refine_ls_shift/su_mean 0.000
_refine_ls_structure_factor_coef Fsqd
_refine_ls_weighting_details 'calc w=1/[\s^2^(Fo^2^)+(0.06P)^2^+1.99P] where P=(Fo^2^+2Fc^2^)/3'
_refine_ls_weighting_scheme calc
_refine_ls_wR_factor_gt 0.1283
_refine_ls_wR_factor_ref 0.1344
_reflns_number_gt 4849
_reflns_number_total 7087
_reflns_threshold_expression >2sigma(I)
_cod_data_source_file om7008556-file002.cif
_cod_data_source_block 2Se
_cod_depositor_comments
;
The following automatic conversions were performed:

'_symmetry_cell_setting' value 'Triclinic' changed to 'triclinic'
according to /home/saulius/struct/CIF-dictionaries/cif_core.dic
dictionary named 'cif_core.dic' version 2.4.1 from 2010-06-29.

Automatic conversion script
Id: cif_fix_values 1715 2011-07-08 13:25:40Z adriana 
;
_cod_original_sg_symbol_Hall '-P 1  '
_cod_original_sg_symbol_H-M 'P-1   '
_cod_database_code 4074051

loop_
_symmetry_equiv_pos_as_xyz
'x, y, z'
'-x, -y, -z'

loop_
_atom_site_label
_atom_site_type_symbol
_atom_site_fract_x
_atom_site_fract_y
_atom_site_fract_z
_atom_site_U_iso_or_equiv
_atom_site_adp_type
_atom_site_occupancy
_atom_site_symmetry_multiplicity
_atom_site_calc_flag
_atom_site_refinement_flags
B1 B 0.1599(8) 0.1182(8) 0.2776(5) 0.0398(18) Uani 1 1 d .
H10B H 0.2229 0.0553 0.2441 0.048 Uiso 1 1 d R
B2 B 0.1861(9) 0.1710(9) 0.3882(6) 0.053(2) Uani 1 1 d .
H10C H 0.2640 0.1381 0.4159 0.063 Uiso 1 1 d R
B3 B 0.0971(8) 0.3281(8) 0.3906(6) 0.048(2) Uani 1 1 d .
H10D H 0.1260 0.3812 0.4207 0.058 Uiso 1 1 d R
B4 B 0.0155(7) 0.3693(8) 0.2835(5) 0.0377(18) Uani 1 1 d .
H10E H -0.0015 0.4460 0.2515 0.045 Uiso 1 1 d R
B5 B 0.0854(9) 0.0953(10) 0.3865(6) 0.054(2) Uani 1 1 d .
H10F H 0.1058 0.0165 0.4152 0.065 Uiso 1 1 d R
B6 B 0.0465(9) 0.2190(9) 0.4561(6) 0.055(2) Uani 1 1 d .
H10G H 0.0444 0.2126 0.5252 0.066 Uiso 1 1 d R
B7 B -0.0634(9) 0.3464(9) 0.3934(6) 0.051(2) Uani 1 1 d .
H10H H -0.1262 0.4113 0.4251 0.061 Uiso 1 1 d R
B8 B -0.0812(7) 0.2889(8) 0.2871(6) 0.0408(19) Uani 1 1 d .
H10I H -0.1555 0.3198 0.2541 0.049 Uiso 1 1 d R
B9 B 0.0027(8) 0.1335(9) 0.2852(7) 0.049(2) Uani 1 1 d .
H10J H -0.0251 0.0829 0.2507 0.059 Uiso 1 1 d R
B10 B -0.0683(9) 0.1981(9) 0.3904(6) 0.048(2) Uani 1 1 d .
H11B H -0.1353 0.1803 0.4209 0.058 Uiso 1 1 d R
B11 B 0.4016(8) 0.2431(9) -0.1789(7) 0.052(2) Uani 1 1 d .
H11C H 0.4397 0.2791 -0.1386 0.063 Uiso 1 1 d R
B12 B 0.3188(8) 0.3218(9) -0.2785(6) 0.046(2) Uani 1 1 d .
H11D H 0.3123 0.4020 -0.2960 0.055 Uiso 1 1 d R
B13 B 0.1937(8) 0.2752(8) -0.2924(6) 0.0421(19) Uani 1 1 d .
H11E H 0.1169 0.3265 -0.3161 0.050 Uiso 1 1 d R
B14 B 0.1937(9) 0.1691(8) -0.1980(5) 0.042(2) Uani 1 1 d .
H11F H 0.1198 0.1629 -0.1696 0.050 Uiso 1 1 d R
B15 B 0.4576(9) 0.1989(10) -0.2943(7) 0.055(2) Uani 1 1 d .
H11G H 0.5311 0.2078 -0.3208 0.066 Uiso 1 1 d R
B16 B 0.3263(9) 0.2197(9) -0.3646(7) 0.053(2) Uani 1 1 d .
H11H H 0.3274 0.2394 -0.4324 0.064 Uiso 1 1 d R
B17 B 0.2572(9) 0.1201(8) -0.3134(6) 0.049(2) Uani 1 1 d .
H11I H 0.2179 0.0838 -0.3524 0.059 Uiso 1 1 d R
B18 B 0.3387(10) 0.0424(10) -0.2100(7) 0.057(2) Uani 1 1 d .
H11J H 0.3483 -0.0367 -0.1862 0.068 Uiso 1 1 d R
B19 B 0.4589(9) 0.0923(9) -0.2020(7) 0.053(2) Uani 1 1 d .
H11K H 0.5301 0.0373 -0.1726 0.063 Uiso 1 1 d R
B20 B 0.4251(10) 0.0690(9) -0.3175(7) 0.056(2) Uani 1 1 d .
H12A H 0.4765 0.0060 -0.3579 0.067 Uiso 1 1 d R
C1 C 0.0516(7) 0.2396(7) 0.2252(5) 0.0407(16) Uani 1 1 d .
C2 C 0.1594(6) 0.2589(7) 0.2849(5) 0.0393(16) Uani 1 1 d .
C3 C 0.3236(6) 0.1528(7) -0.1367(4) 0.0361(15) Uani 1 1 d .
C4 C 0.2422(7) 0.2898(6) -0.1807(5) 0.0415(17) Uani 1 1 d .
C5 C 0.1127(7) 0.1102(6) 0.0620(4) 0.0365(15) Uani 1 1 d .
H5A H 0.0655 0.0648 0.0797 0.044 Uiso 1 1 calc R
C6 C 0.2207(7) 0.0601(7) 0.0130(5) 0.0450(17) Uani 1 1 d .
C7 C 0.2764(9) -0.0729(8) -0.0069(5) 0.053(2) Uani 1 1 d .
C8 C 0.2711(9) -0.2378(8) -0.0535(7) 0.061(2) Uani 1 1 d .
H8A H 0.2192 -0.2787 -0.0684 0.092 Uiso 1 1 calc R
H8B H 0.3148 -0.2754 0.0023 0.092 Uiso 1 1 calc R
H8C H 0.3280 -0.2412 -0.1072 0.092 Uiso 1 1 calc R
C9 C 0.2577(5) 0.6462(4) 0.2827(4) 0.068(3) Uani 1 1 d G
C10 C 0.2299(4) 0.5750(5) 0.3555(4) 0.058(2) Uani 1 1 d G
H10A H 0.1447 0.5923 0.3772 0.069 Uiso 1 1 calc R
C11 C 0.3186(6) 0.4676(5) 0.3842(3) 0.064(2) Uani 1 1 d G
H11A H 0.2946 0.4104 0.4253 0.077 Uiso 1 1 calc R
C12 C 0.4350(5) 0.4314(4) 0.3399(4) 0.069(3) Uani 1 1 d G
C13 C 0.4628(4) 0.5026(5) 0.2671(4) 0.053(2) Uani 1 1 d G
H13A H 0.5398 0.4707 0.2285 0.064 Uiso 1 1 calc R
C14 C 0.3741(5) 0.6100(5) 0.2385(4) 0.060(2) Uani 1 1 d G
H14A H 0.3896 0.6531 0.1802 0.072 Uiso 1 1 calc R
C15 C 0.1592(9) 0.7714(8) 0.2447(7) 0.069(3) Uani 1 1 d .
H15A H 0.0808 0.7650 0.2447 0.103 Uiso 1 1 calc R
H15B H 0.1837 0.7900 0.1803 0.103 Uiso 1 1 calc R
H15C H 0.1545 0.8337 0.2863 0.103 Uiso 1 1 calc R
C16 C 0.5191(9) 0.3079(10) 0.3859(7) 0.078(3) Uani 1 1 d .
H16A H 0.4706 0.2612 0.4113 0.093 Uiso 1 1 calc R
C17 C 0.5823(9) 0.3379(9) 0.4666(7) 0.069(3) Uani 1 1 d .
H17A H 0.5226 0.3929 0.5087 0.103 Uiso 1 1 calc R
H17B H 0.6382 0.3734 0.4392 0.103 Uiso 1 1 calc R
H17C H 0.6260 0.2661 0.5025 0.103 Uiso 1 1 calc R
C18 C 0.6181(8) 0.2377(8) 0.3134(6) 0.064(2) Uani 1 1 d .
H18A H 0.5816 0.2202 0.2599 0.095 Uiso 1 1 calc R
H18B H 0.6694 0.1644 0.3436 0.095 Uiso 1 1 calc R
H18C H 0.6660 0.2840 0.2909 0.095 Uiso 1 1 calc R
O1 O 0.3793(6) -0.1365(5) -0.0013(5) 0.0615(16) Uani 1 1 d .
O2 O 0.1955(6) -0.1103(6) -0.0339(5) 0.0717(18) Uani 1 1 d .
S1 S 0.05936(17) 0.26318(17) 0.09314(12) 0.0389(4) Uani 1 1 d .
S2 S 0.28866(16) 0.27719(17) 0.21410(12) 0.0373(4) Uani 1 1 d .
S3 S 0.32241(18) 0.13859(16) -0.00356(12) 0.0419(4) Uani 1 1 d .
S4 S 0.14636(18) 0.39776(17) -0.09958(13) 0.0432(4) Uani 1 1 d .
Ru1 Ru 0.21627(5) 0.32222(5) 0.05529(4) 0.03429(15) Uani 1 1 d .
Ru2 Ru 0.30602(7) 0.46934(7) 0.22630(4) 0.0510(2) Uani 1 1 d .
Se1 Se 0.35333(8) 0.44105(8) 0.04794(5) 0.0477(2) Uani 1 1 d .
Se2 Se 0.14969(8) 0.53470(7) 0.10170(5) 0.0463(2) Uani 1 1 d .

loop_
_atom_site_aniso_label
_atom_site_aniso_U_11
_atom_site_aniso_U_22
_atom_site_aniso_U_33
_atom_site_aniso_U_23
_atom_site_aniso_U_13
_atom_site_aniso_U_12
B1 0.043(5) 0.046(5) 0.027(4) 0.014(3) -0.018(3) -0.012(4)
B2 0.055(6) 0.070(6) 0.040(5) 0.005(4) 0.003(4) -0.032(5)
B3 0.043(5) 0.052(5) 0.029(4) 0.008(4) 0.011(4) 0.002(4)
B4 0.041(4) 0.061(5) 0.021(3) -0.002(3) -0.011(3) -0.029(4)
B5 0.060(6) 0.072(7) 0.041(5) 0.010(4) 0.001(4) -0.038(5)
B6 0.059(6) 0.066(6) 0.036(5) 0.011(4) 0.003(4) -0.019(5)
B7 0.060(6) 0.055(5) 0.037(4) 0.005(4) 0.000(4) -0.023(5)
B8 0.020(4) 0.054(5) 0.047(5) 0.008(4) 0.000(3) -0.014(4)
B9 0.044(5) 0.052(5) 0.054(5) 0.008(4) -0.008(4) -0.022(4)
B10 0.050(5) 0.060(6) 0.044(5) -0.002(4) 0.009(4) -0.035(5)
B11 0.038(5) 0.067(6) 0.048(5) 0.014(4) 0.014(4) -0.020(5)
B12 0.045(5) 0.065(6) 0.034(4) 0.002(4) -0.001(4) -0.027(5)
B13 0.040(4) 0.062(5) 0.034(4) 0.000(4) -0.011(3) -0.028(4)
B14 0.061(6) 0.058(5) 0.022(3) 0.000(3) -0.011(4) -0.039(5)
B15 0.051(6) 0.071(6) 0.046(5) -0.011(5) 0.013(4) -0.030(5)
B16 0.048(5) 0.062(6) 0.043(5) -0.011(4) 0.012(4) -0.015(5)
B17 0.060(6) 0.057(5) 0.043(5) -0.029(4) 0.015(4) -0.034(5)
B18 0.063(6) 0.062(6) 0.046(5) -0.023(4) 0.014(5) -0.025(5)
B19 0.046(5) 0.056(6) 0.045(5) -0.024(4) 0.018(4) -0.006(4)
B20 0.072(7) 0.054(6) 0.044(5) -0.015(4) -0.006(5) -0.022(5)
C1 0.039(4) 0.045(4) 0.033(3) 0.006(3) -0.001(3) -0.011(3)
C2 0.038(4) 0.053(4) 0.031(3) 0.005(3) -0.004(3) -0.023(3)
C3 0.025(3) 0.053(4) 0.025(3) -0.008(3) 0.004(3) -0.008(3)
C4 0.062(5) 0.040(4) 0.027(3) 0.001(3) 0.000(3) -0.026(4)
C5 0.051(4) 0.036(4) 0.027(3) 0.009(3) -0.021(3) -0.019(3)
C6 0.049(4) 0.059(5) 0.026(3) -0.008(3) 0.005(3) -0.020(4)
C7 0.068(6) 0.057(5) 0.035(4) -0.016(4) 0.006(4) -0.025(5)
C8 0.064(6) 0.051(5) 0.064(5) -0.013(4) 0.015(5) -0.017(4)
C9 0.079(7) 0.066(6) 0.065(6) -0.014(5) -0.003(5) -0.032(5)
C10 0.072(6) 0.061(5) 0.044(4) -0.013(4) -0.007(4) -0.027(5)
C11 0.071(6) 0.070(6) 0.043(4) -0.024(4) -0.010(4) -0.013(5)
C12 0.080(7) 0.057(6) 0.073(6) -0.001(5) -0.015(5) -0.030(5)
C13 0.060(5) 0.052(5) 0.051(5) -0.020(4) -0.008(4) -0.022(4)
C14 0.053(5) 0.054(5) 0.084(6) -0.016(4) 0.001(5) -0.031(4)
C15 0.063(6) 0.061(6) 0.065(6) -0.029(5) -0.020(5) 0.003(5)
C16 0.069(7) 0.097(8) 0.060(6) -0.006(5) -0.034(5) -0.016(6)
C17 0.060(6) 0.066(6) 0.064(6) -0.023(5) -0.014(5) 0.000(5)
C18 0.061(6) 0.062(6) 0.064(6) -0.015(4) -0.014(5) -0.015(5)
O1 0.058(4) 0.054(4) 0.075(4) -0.009(3) 0.015(3) -0.025(3)
O2 0.082(5) 0.066(4) 0.067(4) -0.027(3) -0.007(3) -0.023(4)
S1 0.0417(10) 0.0551(11) 0.0282(8) 0.0026(7) -0.0026(7) -0.0280(9)
S2 0.0390(9) 0.0475(10) 0.0302(8) -0.0021(7) -0.0004(7) -0.0216(8)
S3 0.0527(11) 0.0402(10) 0.0313(8) -0.0057(7) -0.0043(8) -0.0143(9)
S4 0.0462(10) 0.0447(10) 0.0333(9) -0.0007(7) -0.0002(8) -0.0109(9)
Ru1 0.0381(3) 0.0407(3) 0.0306(3) -0.0038(2) -0.0004(2) -0.0221(3)
Ru2 0.0651(5) 0.0672(4) 0.0386(3) -0.0089(3) -0.0019(3) -0.0443(4)
Se1 0.0556(5) 0.0619(5) 0.0423(4) -0.0055(3) 0.0052(3) -0.0421(4)
Se2 0.0588(5) 0.0434(4) 0.0431(4) -0.0070(3) -0.0014(4) -0.0257(4)

loop_
_atom_type_symbol
_atom_type_description
_atom_type_scat_dispersion_real
_atom_type_scat_dispersion_imag
_atom_type_scat_source
C C 0.0033 0.0016 'International Tables Vol C Tables 4.2.6.8 and 6.1.1.4'
H H 0.0000 0.0000 'International Tables Vol C Tables 4.2.6.8 and 6.1.1.4'
B B 0.0013 0.0007 'International Tables Vol C Tables 4.2.6.8 and 6.1.1.4'
O O 0.0106 0.0060 'International Tables Vol C Tables 4.2.6.8 and 6.1.1.4'
S S 0.1246 0.1234 'International Tables Vol C Tables 4.2.6.8 and 6.1.1.4'
Se Se -0.0929 2.2259 'International Tables Vol C Tables 4.2.6.8 and 6.1.1.4'
Ru Ru -1.2594 0.8363 'International Tables Vol C Tables 4.2.6.8 and 6.1.1.4'

loop_
_geom_angle_atom_site_label_1
_geom_angle_atom_site_label_2
_geom_angle_atom_site_label_3
_geom_angle
C2 B1 C1 58.4(4)
C2 B1 B5 104.0(6)
C1 B1 B5 103.0(6)
C2 B1 B2 58.6(5)
C1 B1 B2 104.7(6)
B5 B1 B2 59.3(5)
C2 B1 B9 106.0(6)
C1 B1 B9 59.3(5)
B5 B1 B9 57.8(5)
B2 B1 B9 106.4(6)
C2 B1 H10B 124.0
C1 B1 H10B 126.0
B5 B1 H10B 123.5
B2 B1 H10B 121.4
B9 B1 H10B 123.1
C2 B2 B5 103.8(7)
C2 B2 B6 105.0(7)
B5 B2 B6 58.9(6)
C2 B2 B1 58.2(5)
B5 B2 B1 59.4(5)
B6 B2 B1 106.8(7)
C2 B2 B3 58.4(5)
B5 B2 B3 107.8(7)
B6 B2 B3 61.4(5)
B1 B2 B3 107.3(7)
C2 B2 H10C 123.5
B5 B2 H10C 124.0
B6 B2 H10C 123.9
B1 B2 H10C 121.3
B3 B2 H10C 121.2
C2 B3 B4 59.4(5)
C2 B3 B2 58.3(5)
B4 B3 B2 107.9(7)
C2 B3 B6 102.6(7)
B4 B3 B6 106.7(7)
B2 B3 B6 58.2(5)
C2 B3 B7 104.9(7)
B4 B3 B7 59.6(5)
B2 B3 B7 107.6(7)
B6 B3 B7 60.3(5)
C2 B3 H10D 124.1
B4 B3 H10D 122.5
B2 B3 H10D 120.5
B6 B3 H10D 123.9
B7 B3 H10D 123.6
C1 B4 C2 58.1(4)
C1 B4 B8 57.2(4)
C2 B4 B8 103.5(6)
C1 B4 B3 105.0(6)
C2 B4 B3 58.4(4)
B8 B4 B3 106.8(6)
C1 B4 B7 103.9(6)
C2 B4 B7 105.7(6)
B8 B4 B7 58.4(5)
B3 B4 B7 61.5(5)
C1 B4 H10E 124.0
C2 B4 H10E 123.6
B8 B4 H10E 124.1
B3 B4 H10E 122.2
B7 B4 H10E 123.5
B9 B5 B6 109.2(8)
B9 B5 B2 111.7(7)
B6 B5 B2 60.6(6)
B9 B5 B1 62.3(5)
B6 B5 B1 109.8(7)
B2 B5 B1 61.4(5)
B9 B5 B10 58.5(6)
B6 B5 B10 61.6(6)
B2 B5 B10 110.6(7)
B1 B5 B10 109.2(7)
B9 B5 H10F 119.6
B6 B5 H10F 121.4
B2 B5 H10F 120.5
B1 B5 H10F 120.3
B10 B5 H10F 120.6
B5 B6 B2 60.5(5)
B5 B6 B10 60.7(6)
B2 B6 B10 109.8(7)
B5 B6 B3 108.3(6)
B2 B6 B3 60.4(5)
B10 B6 B3 108.7(6)
B5 B6 B7 108.6(7)
B2 B6 B7 109.4(6)
B10 B6 B7 60.1(5)
B3 B6 B7 60.3(5)
B5 B6 H10G 121.9
B2 B6 H10G 120.6
B10 B6 H10G 121.2
B3 B6 H10G 121.1
B7 B6 H10G 121.0
B8 B7 B4 59.6(4)
B8 B7 B10 58.5(5)
B4 B7 B10 106.9(6)
B8 B7 B6 104.2(7)
B4 B7 B6 105.5(7)
B10 B7 B6 59.0(5)
B8 B7 B3 105.6(6)
B4 B7 B3 58.9(5)
B10 B7 B3 107.1(7)
B6 B7 B3 59.4(5)
B8 B7 H10H 123.7
B4 B7 H10H 121.8
B10 B7 H10H 123.0
B6 B7 H10H 124.3
B3 B7 H10H 122.1
C1 B8 B7 108.8(6)
C1 B8 B10 107.3(6)
B7 B8 B10 63.2(5)
C1 B8 B4 59.9(5)
B7 B8 B4 62.0(5)
B10 B8 B4 112.5(6)
C1 B8 B9 61.0(5)
B7 B8 B9 110.7(6)
B10 B8 B9 58.4(5)
B4 B8 B9 111.3(6)
C1 B8 H10I 120.2
B7 B8 H10I 122.7
B10 B8 H10I 121.1
B4 B8 H10I 120.3
B9 B8 H10I 117.8
B10 B9 B5 62.6(6)
B10 B9 C1 104.7(7)
B5 B9 C1 103.5(6)
B10 B9 B8 59.9(5)
B5 B9 B8 107.1(7)
C1 B9 B8 56.3(4)
B10 B9 B1 110.6(7)
B5 B9 B1 59.9(5)
C1 B9 B1 57.9(4)
B8 B9 B1 105.2(6)
B10 B9 H10J 122.8
B5 B9 H10J 127.0
C1 B9 H10J 121.3
B8 B9 H10J 120.3
B1 B9 H10J 121.6
B9 B10 B8 61.7(5)
B9 B10 B5 58.9(5)
B8 B10 B5 105.7(6)
B9 B10 B6 106.4(6)
B8 B10 B6 105.3(6)
B5 B10 B6 57.7(5)
B9 B10 B7 109.3(6)
B8 B10 B7 58.3(5)
B5 B10 B7 106.8(6)
B6 B10 B7 60.8(5)
B9 B10 H11B 121.1
B8 B10 H11B 123.0
B5 B10 H11B 123.9
B6 B10 H11B 123.2
B7 B10 H11B 121.1
C3 B11 B15 106.3(7)
C3 B11 B19 59.3(5)
B15 B11 B19 61.2(6)
C3 B11 C4 57.6(4)
B15 B11 C4 105.8(7)
B19 B11 C4 106.1(7)
C3 B11 B12 103.1(7)
B15 B11 B12 60.7(6)
B19 B11 B12 108.2(8)
C4 B11 B12 57.0(5)
C3 B11 H11C 124.4
B15 B11 H11C 122.9
B19 B11 H11C 123.4
C4 B11 H11C 122.0
B12 B11 H11C 121.9
C4 B12 B16 106.1(7)
C4 B12 B15 107.4(7)
B16 B12 B15 62.8(6)
C4 B12 B11 61.2(5)
B16 B12 B11 108.8(7)
B15 B12 B11 58.4(5)
C4 B12 B13 59.8(5)
B16 B12 B13 58.4(5)
B15 B12 B13 109.6(7)
B11 B12 B13 109.7(6)
C4 B12 H11D 122.0
B16 B12 H11D 122.0
B15 B12 H11D 121.8
B11 B12 H11D 121.3
B13 B12 H11D 120.5
B16 B13 C4 104.5(6)
B16 B13 B17 61.1(5)
C4 B13 B17 105.2(6)
B16 B13 B14 109.6(7)
C4 B13 B14 61.1(4)
B17 B13 B14 59.5(5)
B16 B13 B12 59.3(5)
C4 B13 B12 56.9(4)
B17 B13 B12 106.8(6)
B14 B13 B12 108.2(6)
B16 B13 H11E 123.6
C4 B13 H11E 123.5
B17 B13 H11E 122.5
B14 B13 H11E 118.3
B12 B13 H11E 124.1
C3 B14 B17 101.9(6)
C3 B14 B13 103.1(5)
B17 B14 B13 60.1(5)
C3 B14 C4 56.5(4)
B17 B14 C4 103.6(5)
B13 B14 C4 58.3(4)
C3 B14 B18 55.6(5)
B17 B14 B18 60.3(5)
B13 B14 B18 107.5(6)
C4 B14 B18 102.2(6)
C3 B14 H11F 126.1
B17 B14 H11F 124.5
B13 B14 H11F 122.2
C4 B14 H11F 124.6
B18 B14 H11F 123.8
B11 B15 B19 59.5(5)
B11 B15 B12 60.9(5)
B19 B15 B12 107.1(6)
B11 B15 B20 108.4(7)
B19 B15 B20 58.8(5)
B12 B15 B20 108.9(7)
B11 B15 B16 106.9(7)
B19 B15 B16 106.5(7)
B12 B15 B16 58.0(5)
B20 B15 B16 62.0(6)
B11 B15 H11G 120.7
B19 B15 H11G 122.0
B12 B15 H11G 122.5
B20 B15 H11G 120.8
B16 B15 H11G 123.9
B13 B16 B12 62.3(5)
B13 B16 B17 60.7(5)
B12 B16 B17 108.8(6)
B13 B16 B15 109.8(6)
B12 B16 B15 59.2(5)
B17 B16 B15 107.0(7)
B13 B16 B20 110.2(7)
B12 B16 B20 106.9(7)
B17 B16 B20 60.8(6)
B15 B16 B20 58.2(6)
B13 B16 H11H 121.1
B12 B16 H11H 122.0
B17 B16 H11H 122.2
B15 B16 H11H 121.1
B20 B16 H11H 120.5
B14 B17 B13 60.5(5)
B14 B17 B16 108.1(6)
B13 B17 B16 58.3(5)
B14 B17 B18 61.8(5)
B13 B17 B18 109.0(6)
B16 B17 B18 108.8(7)
B14 B17 B20 110.9(6)
B13 B17 B20 109.3(6)
B16 B17 B20 62.0(5)
B18 B17 B20 60.1(5)
B14 B17 H11I 120.1
B13 B17 H11I 121.1
B16 B17 H11I 121.5
B18 B17 H11I 121.8
B20 B17 H11I 120.5
C3 B18 B19 59.7(5)
C3 B18 B17 103.3(7)
B19 B18 B17 106.5(7)
C3 B18 B20 105.1(7)
B19 B18 B20 58.4(5)
B17 B18 B20 61.1(5)
C3 B18 B14 59.9(5)
B19 B18 B14 109.3(7)
B17 B18 B14 57.9(5)
B20 B18 B14 108.6(7)
C3 B18 H11J 122.4
B19 B18 H11J 118.9
B17 B18 H11J 126.7
B20 B18 H11J 122.1
B14 B18 H11J 122.6
C3 B19 B11 60.2(5)
C3 B19 B20 107.2(7)
B11 B19 B20 110.6(8)
C3 B19 B18 57.9(5)
B11 B19 B18 109.8(7)
B20 B19 B18 63.0(6)
C3 B19 B15 105.6(7)
B11 B19 B15 59.3(5)
B20 B19 B15 61.7(6)
B18 B19 B15 111.2(8)
C3 B19 H11K 121.2
B11 B19 H11K 121.9
B20 B19 H11K 120.6
B18 B19 H11K 116.3
B15 B19 H11K 125.6
B19 B20 B15 59.4(5)
B19 B20 B18 58.6(5)
B15 B20 B18 105.9(6)
B19 B20 B17 104.8(7)
B15 B20 B17 105.4(7)
B18 B20 B17 58.8(6)
B19 B20 B16 105.2(7)
B15 B20 B16 59.8(6)
B18 B20 B16 103.9(7)
B17 B20 B16 57.2(5)
B19 B20 H12A 124.4
B15 B20 H12A 123.8
B18 B20 H12A 122.8
B17 B20 H12A 122.3
B16 B20 H12A 123.8
B8 C1 C2 110.9(6)
B8 C1 B4 62.9(5)
C2 C1 B4 61.8(4)
B8 C1 B1 114.5(6)
C2 C1 B1 60.6(5)
B4 C1 B1 114.7(6)
B8 C1 B9 62.7(5)
C2 C1 B9 110.5(5)
B4 C1 B9 115.2(6)
B1 C1 B9 62.8(5)
B8 C1 S1 120.2(5)
C2 C1 S1 116.7(5)
B4 C1 S1 111.9(5)
B1 C1 S1 119.4(5)
B9 C1 S1 124.5(5)
C1 C2 B1 61.1(4)
C1 C2 B2 110.5(6)
B1 C2 B2 63.2(5)
C1 C2 B3 109.7(6)
B1 C2 B3 115.4(6)
B2 C2 B3 63.2(5)
C1 C2 B4 60.1(4)
B1 C2 B4 113.7(5)
B2 C2 B4 114.3(6)
B3 C2 B4 62.3(5)
C1 C2 S2 117.8(4)
B1 C2 S2 111.5(5)
B2 C2 S2 119.0(5)
B3 C2 S2 124.7(5)
B4 C2 S2 121.0(5)
B18 C3 C4 114.1(6)
B18 C3 B19 62.4(5)
C4 C3 B19 110.9(6)
B18 C3 B11 113.9(6)
C4 C3 B11 62.3(5)
B19 C3 B11 60.5(5)
B18 C3 B14 64.5(5)
C4 C3 B14 62.6(4)
B19 C3 B14 115.1(6)
B11 C3 B14 115.8(6)
B18 C3 S3 125.0(6)
C4 C3 S3 114.6(4)
B19 C3 S3 118.9(5)
B11 C3 S3 110.1(5)
B14 C3 S3 121.0(4)
C3 C4 B12 109.0(6)
C3 C4 B13 108.3(5)
B12 C4 B13 63.3(5)
C3 C4 B11 60.1(5)
B12 C4 B11 61.9(5)
B13 C4 B11 113.0(6)
C3 C4 S4 118.6(4)
B12 C4 S4 124.1(5)
B13 C4 S4 121.0(6)
B11 C4 S4 120.3(5)
C3 C4 B14 60.8(4)
B12 C4 B14 113.0(6)
B13 C4 B14 60.6(4)
B11 C4 B14 112.5(6)
S4 C4 B14 114.7(5)
C6 C5 S1 120.5(6)
C6 C5 H5A 119.7
S1 C5 H5A 119.7
C5 C6 C7 122.7(7)
C5 C6 S3 119.7(6)
C7 C6 S3 115.6(6)
O1 C7 O2 122.0(8)
O1 C7 C6 127.0(8)
O2 C7 C6 110.9(8)
O2 C8 H8A 109.5
O2 C8 H8B 109.5
H8A C8 H8B 109.5
O2 C8 H8C 109.5
H8A C8 H8C 109.5
H8B C8 H8C 109.5
C10 C9 C14 120.0
C10 C9 C15 122.9(5)
C14 C9 C15 117.1(5)
C10 C9 Ru2 72.65(17)
C14 C9 Ru2 70.45(16)
C15 C9 Ru2 128.6(4)
C9 C10 C11 120.0
C9 C10 Ru2 70.34(17)
C11 C10 Ru2 72.00(18)
C9 C10 H10A 119.4
C11 C10 H10A 119.4
Ru2 C10 H10A 119.4
C10 C11 C12 120.0
C10 C11 Ru2 71.31(18)
C12 C11 Ru2 70.80(17)
C10 C11 H11A 119.4
C12 C11 H11A 119.4
Ru2 C11 H11A 119.4
C13 C12 C11 120.0
C13 C12 C16 129.7(6)
C11 C12 C16 110.3(6)
C13 C12 Ru2 70.23(17)
C11 C12 Ru2 72.41(16)
C16 C12 Ru2 130.1(5)
C12 C13 C14 120.0
C12 C13 Ru2 72.55(17)
C14 C13 Ru2 70.86(19)
C12 C13 H13A 119.6
C14 C13 H13A 119.6
Ru2 C13 H13A 119.6
C13 C14 C9 120.0
C13 C14 Ru2 71.56(18)
C9 C14 Ru2 72.09(17)
C13 C14 H14A 119.6
C9 C14 H14A 119.6
Ru2 C14 H14A 119.6
C9 C15 H15A 109.5
C9 C15 H15B 109.5
H15A C15 H15B 109.5
C9 C15 H15C 109.5
H15A C15 H15C 109.5
H15B C15 H15C 109.5
C18 C16 C17 107.0(8)
C18 C16 C12 111.0(8)
C17 C16 C12 106.3(8)
C18 C16 H16A 110.8
C17 C16 H16A 110.8
C12 C16 H16A 110.8
C16 C17 H17A 109.5
C16 C17 H17B 109.5
H17A C17 H17B 109.5
C16 C17 H17C 109.5
H17A C17 H17C 109.5
H17B C17 H17C 109.5
C16 C18 H18A 109.5
C16 C18 H18B 109.5
H18A C18 H18B 109.5
C16 C18 H18C 109.5
H18A C18 H18C 109.5
H18B C18 H18C 109.5
C7 O2 C8 101.2(7)
C5 S1 C1 97.7(3)
C5 S1 Ru1 105.4(3)
C1 S1 Ru1 107.1(2)
C2 S2 Ru1 102.8(2)
C2 S2 Ru2 114.8(2)
Ru1 S2 Ru2 93.33(6)
C6 S3 C3 97.2(3)
C6 S3 Ru1 105.1(3)
C3 S3 Ru1 107.8(2)
C4 S4 Ru1 104.9(2)
S1 Ru1 S3 88.47(7)
S1 Ru1 S4 92.89(7)
S3 Ru1 S4 91.04(7)
S1 Ru1 S2 92.98(6)
S3 Ru1 S2 96.35(7)
S4 Ru1 S2 170.68(7)
S1 Ru1 Se2 107.13(6)
S3 Ru1 Se2 164.33(6)
S4 Ru1 Se2 86.78(5)
S2 Ru1 Se2 84.57(5)
S1 Ru1 Se1 161.75(6)
S3 Ru1 Se1 109.17(6)
S4 Ru1 Se1 91.47(5)
S2 Ru1 Se1 80.75(5)
Se2 Ru1 Se1 55.43(3)
C13 Ru2 C9 67.45(11)
C14 Ru2 C12 67.28(11)
C9 Ru2 C12 79.09(11)
C14 Ru2 C10 67.07(12)
C13 Ru2 C10 79.09(11)
C12 Ru2 C10 66.42(11)
C14 Ru2 C11 79.09(11)
C13 Ru2 C11 66.76(12)
C9 Ru2 C11 66.56(11)
C14 Ru2 S2 164.10(16)
C13 Ru2 S2 127.11(15)
C9 Ru2 S2 155.08(16)
C12 Ru2 S2 101.56(14)
C10 Ru2 S2 120.14(15)
C11 Ru2 S2 98.85(14)
C14 Ru2 Se2 108.10(15)
C13 Ru2 Se2 140.35(16)
C9 Ru2 Se2 94.98(14)
C12 Ru2 Se2 174.07(13)
C10 Ru2 Se2 108.64(15)
C11 Ru2 Se2 140.20(16)
S2 Ru2 Se2 83.70(5)
C14 Ru2 Se1 97.36(14)
C13 Ru2 Se1 101.11(14)
C9 Ru2 Se1 119.26(15)
C12 Ru2 Se1 127.82(16)
C10 Ru2 Se1 154.55(16)
C11 Ru2 Se1 164.36(17)
S2 Ru2 Se1 80.35(5)
Se2 Ru2 Se1 55.41(3)
Se2 Se1 Ru2 62.05(3)
Se2 Se1 Ru1 61.60(3)
Ru2 Se1 Ru1 87.75(3)
Se1 Se2 Ru1 62.97(3)
Se1 Se2 Ru2 62.53(3)
Ru1 Se2 Ru2 88.69(3)

loop_
_geom_bond_atom_site_label_1
_geom_bond_atom_site_label_2
_geom_bond_distance
B1 C2 1.706(11)
B1 C1 1.714(11)
B1 B5 1.756(12)
B1 B2 1.792(12)
B1 B9 1.799(12)
B1 H10B 0.9600
B2 C2 1.712(11)
B2 B5 1.754(13)
B2 B6 1.757(14)
B2 B3 1.796(14)
B2 H10C 0.9600
B3 C2 1.714(11)
B3 B4 1.781(11)
B3 B6 1.813(13)
B3 B7 1.829(14)
B3 H10D 0.9600
B4 C1 1.702(11)
B4 C2 1.732(11)
B4 B8 1.753(11)
B4 B7 1.794(11)
B4 H10E 0.9600
B5 B9 1.718(13)
B5 B6 1.726(15)
B5 B10 1.781(15)
B5 H10F 0.9601
B6 B10 1.796(14)
B6 B7 1.829(14)
B6 H10G 0.9600
B7 B8 1.731(13)
B7 B10 1.816(13)
B7 H10H 0.9600
B8 C1 1.654(10)
B8 B10 1.736(12)
B8 B9 1.768(13)
B8 H10I 0.9600
B9 B10 1.710(13)
B9 C1 1.740(11)
B9 H10J 0.9600
B10 H11B 0.9600
B11 C3 1.725(11)
B11 B15 1.729(13)
B11 B19 1.731(14)
B11 C4 1.762(12)
B11 B12 1.773(13)
B11 H11C 0.9600
B12 C4 1.685(10)
B12 B16 1.744(13)
B12 B15 1.769(14)
B12 B13 1.797(12)
B12 H11D 0.9600
B13 B16 1.729(12)
B13 C4 1.738(10)
B13 B17 1.773(13)
B13 B14 1.779(11)
B13 H11E 0.9600
B14 C3 1.758(10)
B14 B17 1.761(11)
B14 C4 1.787(10)
B14 B18 1.832(14)
B14 H11F 0.9600
B15 B19 1.760(14)
B15 B20 1.801(14)
B15 B16 1.830(15)
B15 H11G 0.9600
B16 B17 1.780(13)
B16 B20 1.870(15)
B16 H11H 0.9600
B17 B18 1.805(15)
B17 B20 1.849(14)
B17 H11I 0.9601
B18 C3 1.676(11)
B18 B19 1.754(14)
B18 B20 1.830(14)
B18 H11J 0.9600
B19 C3 1.710(10)
B19 B20 1.750(13)
B19 H11K 0.9600
B20 H12A 0.9600
C1 C2 1.668(10)
C1 S1 1.845(7)
C2 S2 1.835(7)
C3 C4 1.679(10)
C3 S3 1.852(6)
C4 S4 1.775(7)
C5 C6 1.346(10)
C5 S1 1.785(7)
C5 H5A 0.9300
C6 C7 1.525(11)
C6 S3 1.786(8)
C7 O1 1.181(10)
C7 O2 1.288(11)
C8 O2 1.496(10)
C8 H8A 0.9600
C8 H8B 0.9600
C8 H8C 0.9600
C9 C10 1.3900
C9 C14 1.3900
C9 C15 1.617(10)
C9 Ru2 2.174(5)
C10 C11 1.3900
C10 Ru2 2.204(5)
C10 H10A 0.9800
C11 C12 1.3900
C11 Ru2 2.213(5)
C11 H11A 0.9800
C12 C13 1.3900
C12 C16 1.581(11)
C12 Ru2 2.192(5)
C13 C14 1.3900
C13 Ru2 2.162(5)
C13 H13A 0.9800
C14 Ru2 2.153(5)
C14 H14A 0.9800
C15 H15A 0.9600
C15 H15B 0.9600
C15 H15C 0.9600
C16 C18 1.517(13)
C16 C17 1.526(12)
C16 H16A 0.9800
C17 H17A 0.9600
C17 H17B 0.9600
C17 H17C 0.9600
C18 H18A 0.9600
C18 H18B 0.9600
C18 H18C 0.9600
S1 Ru1 2.2446(18)
S2 Ru1 2.3903(18)
S2 Ru2 2.4209(19)
S3 Ru1 2.2715(19)
S4 Ru1 2.3744(19)
Ru1 Se2 2.4977(10)
Ru1 Se1 2.5292(9)
Ru2 Se2 2.5090(11)
Ru2 Se1 2.5201(10)
Se1 Se2 2.3383(12)
